data_7119044
loop_
_publ_author_name
'Tomoyuki Haraguchi'
'Kazuya Otsubo'
'Osami Sakata'
'Shogo Kawaguchi'
'Akihiko Fujiwara'
'Hiroshi Kitagawa'

_publ_section_title
;
 A three-dimensional accordion-like metal-+organic framework: synthesis
 and unconventional oriented growth on a surface
;
_journal_name_full Chem.Commun.
_journal_page_first 6017
_journal_volume 52
_journal_year 2016
_chemical_formula_sum 'C14 H8 Fe N6 O2 Pt'
_chemical_formula_weight 543.20
_chemical_name_systematic Fe(H2O)2(bpy)[Pt(CN)4]?H2O
_space_group_crystal_system monoclinic
_space_group_IT_number 15
_space_group_name_Hall '-C 2yc'
_space_group_name_H-M_alt 'C 1 2/c 1'
_symmetry_space_group_name_Hall '-C 2yc'
_symmetry_space_group_name_H-M 'C 1 2/c 1'
_atom_sites_solution_hydrogens geom
_audit_creation_method SHELXL-2014
_audit_update_record
;
2015-12-28 deposited with the CCDC.
2016-04-01 downloaded from the CCDC.
;
_cell_angle_alpha 90
_cell_angle_beta 110.570(2)
_cell_angle_gamma 90
_cell_formula_units_Z 4
_cell_length_a 15.667(2)
_cell_length_b 15.136(2)
_cell_length_c 7.3104(11)
_cell_measurement_reflns_used 2885
_cell_measurement_temperature 300(2)
_cell_measurement_theta_max 28.39
_cell_measurement_theta_min 2.69
_cell_volume 1623.0(4)
_computing_cell_refinement 'Bruker SAINT'
_computing_data_collection 'Bruker APEX2'
_computing_data_reduction 'Bruker SAINT'
_computing_molecular_graphics 'Yadokari-XG 2009 (Wakita Nemoto et al., 2009)'
_computing_publication_material 'Yadokari-XG 2009 (Wakita,Nemoto et al., 2009)'
_computing_structure_refinement 'SHELXL-2014 (Sheldrick, 2014)'
_computing_structure_solution 'SHELXS-97 (Sheldrick, 2008)'
_diffrn_ambient_temperature 300(2)
_diffrn_detector_area_resol_mean 8.3333
_diffrn_measured_fraction_theta_full 1.000
_diffrn_measured_fraction_theta_max 1.000
_diffrn_measurement_device_type 'Bruker APEX-II CCD'
_diffrn_measurement_method '\f and \w scans'
_diffrn_radiation_type MoK\a
_diffrn_radiation_wavelength 0.71073
_diffrn_reflns_av_R_equivalents 0.1483
_diffrn_reflns_av_unetI/netI 0.1000
_diffrn_reflns_Laue_measured_fraction_full 1.000
_diffrn_reflns_Laue_measured_fraction_max 1.000
_diffrn_reflns_limit_h_max 18
_diffrn_reflns_limit_h_min -14
_diffrn_reflns_limit_k_max 18
_diffrn_reflns_limit_k_min -15
_diffrn_reflns_limit_l_max 8
_diffrn_reflns_limit_l_min -8
_diffrn_reflns_number 3949
_diffrn_reflns_point_group_measured_fraction_full 1.000
_diffrn_reflns_point_group_measured_fraction_max 1.000
_diffrn_reflns_theta_full 25.242
_diffrn_reflns_theta_max 25.496
_diffrn_reflns_theta_min 1.933
_diffrn_source 'sealed tube'
_exptl_absorpt_coefficient_mu 9.523
_exptl_absorpt_correction_T_max 0.162
_exptl_absorpt_correction_T_min 0.1422
_exptl_absorpt_correction_type multi-scan
_exptl_absorpt_process_details SADABS
_exptl_crystal_colour yellow
_exptl_crystal_density_diffrn 2.223
_exptl_crystal_density_method 'not measured'
_exptl_crystal_description plate
_exptl_crystal_F_000 1016
_exptl_crystal_size_max 0.300
_exptl_crystal_size_mid 0.300
_exptl_crystal_size_min 0.100
_exptl_transmission_factor_max 'not measured'
_exptl_transmission_factor_min 'not measured'
_refine_diff_density_max 4.100
_refine_diff_density_min -2.807
_refine_diff_density_rms 0.311
_refine_ls_extinction_coef .
_refine_ls_extinction_method none
_refine_ls_goodness_of_fit_ref 1.088
_refine_ls_hydrogen_treatment constr
_refine_ls_matrix_type full
_refine_ls_number_parameters 112
_refine_ls_number_reflns 1515
_refine_ls_number_restraints 0
_refine_ls_restrained_S_all 1.088
_refine_ls_R_factor_all 0.0531
_refine_ls_R_factor_gt 0.0501
_refine_ls_shift/su_max 0.001
_refine_ls_shift/su_mean 0.000
_refine_ls_structure_factor_coef Fsqd
_refine_ls_weighting_details 'w=1/[\s^2^(Fo^2^)+(0.0631P)^2^+6.9898P] where P=(Fo^2^+2Fc^2^)/3'
_refine_ls_weighting_scheme calc
_refine_ls_wR_factor_gt 0.1232
_refine_ls_wR_factor_ref 0.1257
_reflns_Friedel_coverage 0.000
_reflns_Friedel_fraction_full .
_reflns_Friedel_fraction_max .
_reflns_number_gt 1383
_reflns_number_total 1515
_reflns_threshold_expression 'I > 2\s(I)'
_cod_data_source_file c6cc00056h2.cif
_cod_data_source_block PtBpy
_cod_database_code 7119044
_shelx_space_group_comment
;
The symmetry employed for this shelxl refinement is uniquely defined
by the following loop, which should always be used as a source of
symmetry information in preference to the above space-group names.
They are only intended as comments.
;
_shelx_estimated_absorpt_t_min 0.162
_shelx_estimated_absorpt_t_max 0.162
_shelxl_version_number 2014-3

loop_
_space_group_symop_operation_xyz
'x, y, z'
'-x, y, -z+1/2'
'x+1/2, y+1/2, z'
'-x+1/2, y+1/2, -z+1/2'
'-x, -y, -z'
'x, -y, z-1/2'
'-x+1/2, -y+1/2, -z'
'x+1/2, -y+1/2, z-1/2'

loop_
_atom_site_label
_atom_site_type_symbol
_atom_site_fract_x
_atom_site_fract_y
_atom_site_fract_z
_atom_site_U_iso_or_equiv
_atom_site_adp_type
_atom_site_occupancy
_atom_site_site_symmetry_order
_atom_site_calc_flag
_atom_site_refinement_flags_posn
_atom_site_refinement_flags_adp
_atom_site_refinement_flags_occupancy
_atom_site_disorder_assembly
_atom_site_disorder_group
Pt1 Pt 0.5000 0.50336(2) 0.7500 0.0215(2) Uani 1 2 d S T P . .
Fe1 Fe 0.2500 0.7500 0.5000 0.0244(4) Uani 1 2 d S . P . .
O0 O 0.2930(4) 0.7899(4) 0.2606(7) 0.0351(13) Uani 1 1 d . . . . .
C1 C 0.5954(7) 0.4107(7) 0.8582(14) 0.035(2) Uani 1 1 d . . . . .
C3 C 0.4070(6) 0.5977(7) 0.6449(12) 0.0281(19) Uani 1 1 d . . . . .
N2 N 0.3545(5) 0.6531(6) 0.5873(12) 0.0320(17) Uani 1 1 d . . . . .
N4 N 0.1587(4) 0.6549(4) 0.2997(9) 0.0333(15) Uani 1 1 d . . . . .
C6 C 0.1740(6) 0.5675(6) 0.3153(15) 0.051(2) Uani 1 1 d . . . . .
H6 H 0.2284 0.5478 0.4074 0.061 Uiso 1 1 calc R U . . .
C7 C 0.1146(13) 0.5055(6) 0.204(3) 0.059(4) Uani 1 1 d . . . . .
H7 H 0.1281 0.4458 0.2263 0.071 Uiso 1 1 calc R U . . .
C8 C 0.0336(7) 0.5318(7) 0.0582(14) 0.043(2) Uani 1 1 d . . . . .
C9 C 0.0207(7) 0.6234(7) 0.0276(13) 0.043(2) Uani 1 1 d . . . . .
H9 H -0.0299 0.6451 -0.0725 0.052 Uiso 1 1 calc R U . . .
C10 C 0.0845(6) 0.6804(6) 0.1490(13) 0.045(2) Uani 1 1 d . . . . .
H10 H 0.0756 0.7406 0.1250 0.054 Uiso 1 1 calc R U . . .
N3 N 0.6509(7) 0.3586(7) 0.9207(14) 0.049(2) Uani 1 1 d . . . . .

loop_
_atom_site_aniso_label
_atom_site_aniso_U_11
_atom_site_aniso_U_22
_atom_site_aniso_U_33
_atom_site_aniso_U_23
_atom_site_aniso_U_13
_atom_site_aniso_U_12
Pt1 0.0202(3) 0.0115(3) 0.0257(3) 0.000 -0.0009(2) 0.000
Fe1 0.0200(7) 0.0159(7) 0.0259(7) -0.0049(6) -0.0062(5) 0.0019(5)
O0 0.034(3) 0.029(3) 0.033(3) -0.001(2) 0.000(2) 0.001(2)
C1 0.043(5) 0.028(5) 0.033(4) -0.001(4) 0.012(4) -0.002(5)
C3 0.028(4) 0.019(4) 0.027(4) -0.009(4) -0.003(3) -0.007(4)
N2 0.027(4) 0.022(4) 0.035(4) -0.003(3) -0.004(3) 0.008(3)
N4 0.030(3) 0.020(3) 0.038(3) -0.009(3) -0.003(3) 0.000(3)
C6 0.028(4) 0.027(4) 0.071(6) -0.005(4) -0.017(4) -0.001(4)
C7 0.056(9) 0.023(5) 0.071(10) -0.007(4) -0.013(7) -0.003(4)
C8 0.039(5) 0.032(5) 0.046(5) -0.009(5) 0.001(4) -0.004(5)
C9 0.046(5) 0.030(5) 0.036(4) -0.010(4) -0.008(4) -0.010(5)
C10 0.042(5) 0.028(4) 0.047(5) -0.003(4) -0.005(4) -0.010(4)
N3 0.052(5) 0.040(5) 0.050(5) 0.013(5) 0.011(4) 0.032(5)

loop_
_atom_type_symbol
_atom_type_description
_atom_type_scat_dispersion_real
_atom_type_scat_dispersion_imag
_atom_type_scat_source
C C 0.0033 0.0016 'International Tables Vol C Tables 4.2.6.8 and 6.1.1.4'
H H 0.0000 0.0000 'International Tables Vol C Tables 4.2.6.8 and 6.1.1.4'
N N 0.0061 0.0033 'International Tables Vol C Tables 4.2.6.8 and 6.1.1.4'
Fe Fe 0.3463 0.8444 'International Tables Vol C Tables 4.2.6.8 and 6.1.1.4'
Pt Pt -1.7033 8.3905 'International Tables Vol C Tables 4.2.6.8 and 6.1.1.4'
O O 0.0106 0.0060 'International Tables Vol C Tables 4.2.6.8 and 6.1.1.4'

loop_
_geom_angle_atom_site_label_1
_geom_angle_atom_site_label_2
_geom_angle_atom_site_label_3
_geom_angle
_geom_angle_site_symmetry_1
_geom_angle_site_symmetry_3
C3 Pt1 C3 88.3(5) 2_656 .
C3 Pt1 C1 90.4(5) 2_656 .
C3 Pt1 C1 178.7(3) . .
C3 Pt1 C1 178.7(3) 2_656 2_656
C3 Pt1 C1 90.4(5) . 2_656
C1 Pt1 C1 90.9(6) . 2_656
N2 Fe1 N2 180.0 7_566 .
N2 Fe1 O0 89.5(3) 7_566 .
N2 Fe1 O0 90.5(3) . .
N2 Fe1 O0 90.5(3) 7_566 7_566
N2 Fe1 O0 89.5(3) . 7_566
O0 Fe1 O0 180.0(2) . 7_566
N2 Fe1 N4 89.9(3) 7_566 .
N2 Fe1 N4 90.1(3) . .
O0 Fe1 N4 87.6(2) . .
O0 Fe1 N4 92.4(2) 7_566 .
N2 Fe1 N4 90.1(3) 7_566 7_566
N2 Fe1 N4 89.9(3) . 7_566
O0 Fe1 N4 92.4(2) . 7_566
O0 Fe1 N4 87.6(2) 7_566 7_566
N4 Fe1 N4 180.0(3) . 7_566
N3 C1 Pt1 179.1(10) . .
N2 C3 Pt1 178.7(9) . .
C3 N2 Fe1 173.9(9) . .
C6 N4 C10 115.4(7) . .
C6 N4 Fe1 122.4(5) . .
C10 N4 Fe1 122.2(6) . .
N4 C6 C7 124.1(9) . .
N4 C6 H6 117.9 . .
C7 C6 H6 117.9 . .
C6 C7 C8 120.2(9) . .
C6 C7 H7 119.9 . .
C8 C7 H7 119.9 . .
C7 C8 C9 116.3(9) . .
C7 C8 C8 122.2(13) . 5_565
C9 C8 C8 121.5(12) . 5_565
C10 C9 C8 118.8(9) . .
C10 C9 H9 120.6 . .
C8 C9 H9 120.6 . .
N4 C10 C9 124.6(9) . .
N4 C10 H10 117.7 . .
C9 C10 H10 117.7 . .

loop_
_geom_bond_atom_site_label_1
_geom_bond_atom_site_label_2
_geom_bond_distance
_geom_bond_site_symmetry_2
Pt1 C3 1.992(10) 2_656
Pt1 C3 1.992(10) .
Pt1 C1 1.998(11) .
Pt1 C1 1.998(11) 2_656
Fe1 N2 2.122(8) 7_566
Fe1 N2 2.122(8) .
Fe1 O0 2.170(5) .
Fe1 O0 2.170(5) 7_566
Fe1 N4 2.189(6) .
Fe1 N4 2.189(6) 7_566
C1 N3 1.144(15) .
C3 N2 1.146(14) .
N4 C6 1.343(11) .
N4 C10 1.346(10) .
C6 C7 1.369(16) .
C6 H6 0.9300 .
C7 C8 1.399(19) .
C7 H7 0.9300 .
C8 C9 1.407(15) .
C8 C8 1.46(2) 5_565
C9 C10 1.381(12) .
C9 H9 0.9300 .
C10 H10 0.9300 .

loop_
_geom_torsion_atom_site_label_1
_geom_torsion_atom_site_label_2
_geom_torsion_atom_site_label_3
_geom_torsion_atom_site_label_4
_geom_torsion
_geom_torsion_site_symmetry_1
_geom_torsion_site_symmetry_2
_geom_torsion_site_symmetry_3
_geom_torsion_site_symmetry_4
C10 N4 C6 C7 -7.8(18) . . . .
Fe1 N4 C6 C7 173.9(13) . . . .
N4 C6 C7 C8 3(3) . . . .
C6 C7 C8 C9 3(2) . . . .
C6 C7 C8 C8 -177.4(15) . . . 5_565
C7 C8 C9 C10 -3.9(17) . . . .
C8 C8 C9 C10 176.7(11) 5_565 . . .
C6 N4 C10 C9 7.0(14) . . . .
Fe1 N4 C10 C9 -174.6(7) . . . .
C8 C9 C10 N4 -1.3(14) . . . .
